data_2205646
loop_
_publ_author_name
'Kruszynski, Rafal'
'Trzesowska, Agata'
'Majewski, Piotr'
'Skretowska, Sylwia'
'Marszalek, Hanna'

_publ_section_title
;
 <i>O,O</i>'-Diisopropyl (4-methyl-7-coumarinyloxy)phosphonothioate
;
_journal_issue 5
_journal_name_full 'Acta Crystallographica Section E'
_journal_page_first o1248
_journal_page_last o1250
_journal_paper_doi 10.1107/S1600536805010172
_journal_volume 61
_journal_year 2005
_chemical_formula_iupac 'C16 H21 O5 P S'
_chemical_formula_moiety 'C16 H21 O5 P S'
_chemical_formula_sum 'C16 H21 O5 P S'
_chemical_formula_weight 356.36
_chemical_name_systematic
;
O,O'-Diisopropyl (4-methyl-7-cumarinyloxy)phosphonothioate
;
_space_group_IT_number 14
_symmetry_cell_setting monoclinic
_symmetry_space_group_name_Hall '-P 2ybc'
_symmetry_space_group_name_H-M 'P 1 21/c 1'
_atom_sites_solution_hydrogens geom
_atom_sites_solution_primary direct
_atom_sites_solution_secondary direct
_cell_angle_alpha 90.00
_cell_angle_beta 102.249(4)
_cell_angle_gamma 90.00
_cell_formula_units_Z 8
_cell_length_a 14.0994(7)
_cell_length_b 9.5999(5)
_cell_length_c 28.0432(13)
_cell_measurement_reflns_used 7573
_cell_measurement_temperature 291.0(5)
_cell_measurement_theta_max 25
_cell_measurement_theta_min 2
_cell_volume 3709.3(3)
_computing_cell_refinement 'CrysAlis RED (Kuma, 2000)'
_computing_data_collection 'CrysAlis CCD (Kuma, 2000)'
_computing_data_reduction 'CrysAlis RED'
_computing_molecular_graphics
;XP in SHELXTL/PC (Sheldrick, 1990b) and ORTEP-3 (Version 1.062; Farrugia,
 1997)
;
_computing_publication_material SHELXL97
_computing_structure_refinement 'SHELXL97 (Sheldrick, 1997)'
_computing_structure_solution 'SHELXS97 (Sheldrick, 1990a)'
_diffrn_ambient_temperature 291.0(5)
_diffrn_measured_fraction_theta_full 0.937
_diffrn_measured_fraction_theta_max 0.937
_diffrn_measurement_device_type 'Kuma KM4-CCD'
_diffrn_measurement_method \w
_diffrn_radiation_monochromator graphite
_diffrn_radiation_source 'fine-focus sealed tube'
_diffrn_radiation_type MoK\a
_diffrn_radiation_wavelength 0.71073
_diffrn_reflns_av_R_equivalents 0.0411
_diffrn_reflns_av_sigmaI/netI 0.0208
_diffrn_reflns_limit_h_max 16
_diffrn_reflns_limit_h_min -16
_diffrn_reflns_limit_k_max 11
_diffrn_reflns_limit_k_min -11
_diffrn_reflns_limit_l_max 33
_diffrn_reflns_limit_l_min -33
_diffrn_reflns_number 51730
_diffrn_reflns_theta_full 25.10
_diffrn_reflns_theta_max 25.10
_diffrn_reflns_theta_min 2.96
_diffrn_standards_decay_% 32.7%
_diffrn_standards_interval_time 24
_diffrn_standards_number 57
_exptl_absorpt_coefficient_mu 0.281
_exptl_absorpt_correction_T_max 0.948
_exptl_absorpt_correction_T_min 0.837
_exptl_absorpt_correction_type numerical
_exptl_absorpt_process_details '(X-RED; Stoe & Cie, 1999)'
_exptl_crystal_colour colourless
_exptl_crystal_density_diffrn 1.276
_exptl_crystal_density_method 'not measured'
_exptl_crystal_description prism
_exptl_crystal_F_000 1504
_exptl_crystal_size_max 0.59
_exptl_crystal_size_mid 0.46
_exptl_crystal_size_min 0.17
_refine_diff_density_max 0.231
_refine_diff_density_min -0.255
_refine_ls_extinction_method none
_refine_ls_goodness_of_fit_ref 1.185
_refine_ls_hydrogen_treatment constr
_refine_ls_matrix_type full
_refine_ls_number_parameters 425
_refine_ls_number_reflns 6610
_refine_ls_number_restraints 0
_refine_ls_restrained_S_all 1.185
_refine_ls_R_factor_all 0.0687
_refine_ls_R_factor_gt 0.0552
_refine_ls_shift/su_max 0.001
_refine_ls_shift/su_mean 0.000
_refine_ls_structure_factor_coef Fsqd
_refine_ls_weighting_details 'w = 1/[\s^2^(Fo^2^)+(0.0597P)^2^+1.1587P] where P = (Fo^2^+2Fc^2^)/3'
_refine_ls_weighting_scheme calc
_refine_ls_wR_factor_gt 0.1316
_refine_ls_wR_factor_ref 0.1405
_reflns_number_gt 5609
_reflns_number_total 6610
_reflns_threshold_expression I>2\s(I)
_cod_data_source_file bt6638.cif
_cod_data_source_block I
_cod_original_sg_symbol_H-M 'P 21/c'
_cod_database_code 2205646
_cod_database_fobs_code 2205646

loop_
_symmetry_equiv_pos_as_xyz
'x, y, z'
'-x, y+1/2, -z+1/2'
'-x, -y, -z'
'x, -y-1/2, z-1/2'

loop_
_atom_site_label
_atom_site_fract_x
_atom_site_fract_y
_atom_site_fract_z
_atom_site_U_iso_or_equiv
_atom_site_adp_type
_atom_site_calc_flag
_atom_site_refinement_flags
_atom_site_occupancy
_atom_site_type_symbol
S1 0.04446(5) 0.22678(8) 0.16693(3) 0.0643(2) Uani d . 1 S
P1 0.08465(5) 0.27432(7) 0.10787(2) 0.04981(19) Uani d . 1 P
O1 0.27655(12) 0.78694(17) 0.16335(6) 0.0575(5) Uani d . 1 O
C1 0.32611(19) 0.8871(3) 0.19467(11) 0.0601(7) Uani d . 1 C
C2 0.38283(17) 0.8396(3) 0.24038(10) 0.0563(7) Uani d . 1 C
H2 0.4149 0.9056 0.2623 0.068 Uiso calc R 1 H
C3 0.39202(16) 0.7047(3) 0.25321(9) 0.0499(6) Uani d . 1 C
C4 0.34141(15) 0.6014(3) 0.21948(8) 0.0457(5) Uani d . 1 C
C5 0.34487(17) 0.4572(3) 0.22777(10) 0.0564(7) Uani d . 1 C
H5 0.3818 0.4230 0.2569 0.068 Uiso calc R 1 H
C6 0.29485(18) 0.3650(3) 0.19382(10) 0.0582(7) Uani d . 1 C
H6 0.2980 0.2696 0.1998 0.070 Uiso calc R 1 H
C7 0.23990(16) 0.4167(3) 0.15069(9) 0.0495(6) Uani d . 1 C
C8 0.23343(17) 0.5575(3) 0.14085(9) 0.0485(6) Uani d . 1 C
H8 0.1957 0.5908 0.1118 0.058 Uiso calc R 1 H
C9 0.28464(16) 0.6478(2) 0.17538(9) 0.0450(5) Uani d . 1 C
O2 0.31649(17) 1.0064(2) 0.18057(9) 0.0867(7) Uani d . 1 O
C10 0.4537(2) 0.6609(4) 0.30110(10) 0.0731(8) Uani d . 1 C
H10A 0.5086 0.6092 0.2955 0.110 Uiso calc R 1 H
H10B 0.4162 0.6034 0.3182 0.110 Uiso calc R 1 H
H10C 0.4759 0.7419 0.3203 0.110 Uiso calc R 1 H
O3 0.19455(12) 0.32366(18) 0.11427(6) 0.0567(4) Uani d . 1 O
O4 0.02874(13) 0.39701(19) 0.07725(7) 0.0605(5) Uani d . 1 O
C11 -0.0757(2) 0.4218(3) 0.07270(11) 0.0651(7) Uani d . 1 C
H11 -0.0900 0.4178 0.1054 0.078 Uiso calc R 1 H
C12 -0.0952(3) 0.5655(4) 0.05371(16) 0.1025(12) Uani d . 1 C
H12A -0.0576 0.6303 0.0761 0.154 Uiso calc R 1 H
H12B -0.1630 0.5861 0.0502 0.154 Uiso calc R 1 H
H12C -0.0777 0.5731 0.0226 0.154 Uiso calc R 1 H
C13 -0.1336(3) 0.3115(4) 0.04221(16) 0.1099(14) Uani d . 1 C
H13A -0.1200 0.3132 0.0101 0.165 Uiso calc R 1 H
H13B -0.2015 0.3284 0.0401 0.165 Uiso calc R 1 H
H13C -0.1165 0.2221 0.0568 0.165 Uiso calc R 1 H
O5 0.08094(13) 0.15730(18) 0.06875(6) 0.0570(4) Uani d . 1 O
C14 0.1259(2) 0.0195(3) 0.08227(10) 0.0616(7) Uani d . 1 C
H14 0.1547 0.0180 0.1173 0.074 Uiso calc R 1 H
C15 0.0466(3) -0.0873(3) 0.07089(13) 0.0882(10) Uani d . 1 C
H15A -0.0027 -0.0660 0.0887 0.132 Uiso calc R 1 H
H15B 0.0730 -0.1779 0.0801 0.132 Uiso calc R 1 H
H15C 0.0188 -0.0862 0.0365 0.132 Uiso calc R 1 H
C16 0.2042(3) 0.0005(4) 0.05395(15) 0.0962(11) Uani d . 1 C
H16A 0.1771 0.0122 0.0198 0.144 Uiso calc R 1 H
H16B 0.2311 -0.0913 0.0596 0.144 Uiso calc R 1 H
H16C 0.2543 0.0684 0.0643 0.144 Uiso calc R 1 H
S51 0.55323(6) 0.67599(9) 0.17290(2) 0.0666(2) Uani d . 1 S
P51 0.59592(5) 0.62719(7) 0.11472(2) 0.05259(19) Uani d . 1 P
O51 0.78158(13) 0.11218(18) 0.17091(7) 0.0597(5) Uani d . 1 O
C51 0.8304(2) 0.0100(3) 0.20191(12) 0.0652(7) Uani d . 1 C
C52 0.88873(19) 0.0572(3) 0.24728(10) 0.0622(7) Uani d . 1 C
H52 0.9214 -0.0092 0.2688 0.075 Uiso calc R 1 H
C53 0.89885(17) 0.1912(3) 0.26047(9) 0.0548(6) Uani d . 1 C
C54 0.84833(16) 0.2958(3) 0.22717(9) 0.0489(6) Uani d . 1 C
C55 0.85250(18) 0.4400(3) 0.23594(10) 0.0564(6) Uani d . 1 C
H55 0.8890 0.4732 0.2653 0.068 Uiso calc R 1 H
C56 0.80378(18) 0.5335(3) 0.20212(10) 0.0582(7) Uani d . 1 C
H56 0.8077 0.6287 0.2084 0.070 Uiso calc R 1 H
C57 0.74891(17) 0.4834(3) 0.15868(9) 0.0502(6) Uani d . 1 C
C58 0.74116(17) 0.3430(3) 0.14859(9) 0.0493(6) Uani d . 1 C
H58 0.7032 0.3107 0.1194 0.059 Uiso calc R 1 H
C59 0.79119(16) 0.2513(2) 0.18289(9) 0.0474(6) Uani d . 1 C
O52 0.81883(18) -0.1079(2) 0.18748(10) 0.0932(7) Uani d . 1 O
C60 0.9605(2) 0.2335(4) 0.30858(11) 0.0777(9) Uani d . 1 C
H60A 0.9808 0.1520 0.3279 0.117 Uiso calc R 1 H
H60B 0.9237 0.2929 0.3254 0.117 Uiso calc R 1 H
H60C 1.0166 0.2829 0.3032 0.117 Uiso calc R 1 H
O53 0.70588(12) 0.57734(18) 0.12243(6) 0.0583(5) Uani d . 1 O
O55 0.59423(15) 0.74330(19) 0.07539(6) 0.0643(5) Uani d . 1 O
C64 0.6321(3) 0.8832(3) 0.08841(12) 0.0903(11) Uani d . 1 C
H64 0.6602 0.8871 0.1235 0.108 Uiso calc R 1 H
C66 0.7086(5) 0.9087(5) 0.0608(2) 0.185(3) Uani d . 1 C
H66A 0.7634 0.8499 0.0732 0.277 Uiso calc R 1 H
H66B 0.7283 1.0045 0.0643 0.277 Uiso calc R 1 H
H66C 0.6839 0.8882 0.0269 0.277 Uiso calc R 1 H
C65 0.5460(5) 0.9805(5) 0.07643(19) 0.188(3) Uani d . 1 C
H65A 0.5181 0.9759 0.0421 0.282 Uiso calc R 1 H
H65B 0.5669 1.0741 0.0850 0.282 Uiso calc R 1 H
H65C 0.4983 0.9533 0.0945 0.282 Uiso calc R 1 H
O54 0.54122(13) 0.5040(2) 0.08387(7) 0.0649(5) Uani d . 1 O
C61 0.4360(2) 0.4804(4) 0.07809(12) 0.0765(9) Uani d . 1 C
H61 0.4184 0.4923 0.1098 0.092 Uiso calc R 1 H
C63 0.3811(3) 0.5823(6) 0.04320(17) 0.1286(16) Uani d . 1 C
H63A 0.3931 0.6747 0.0562 0.193 Uiso calc R 1 H
H63B 0.3129 0.5623 0.0381 0.193 Uiso calc R 1 H
H63C 0.4015 0.5761 0.0127 0.193 Uiso calc R 1 H
C62 0.4189(3) 0.3328(5) 0.06230(16) 0.1169(14) Uani d . 1 C
H62A 0.4388 0.3193 0.0319 0.175 Uiso calc R 1 H
H62B 0.3512 0.3115 0.0581 0.175 Uiso calc R 1 H
H62C 0.4559 0.2725 0.0866 0.175 Uiso calc R 1 H

loop_
_atom_site_aniso_label
_atom_site_aniso_U_11
_atom_site_aniso_U_22
_atom_site_aniso_U_33
_atom_site_aniso_U_12
_atom_site_aniso_U_13
_atom_site_aniso_U_23
S1 0.0700(5) 0.0716(5) 0.0558(4) -0.0089(4) 0.0237(3) -0.0011(3)
P1 0.0539(4) 0.0453(4) 0.0529(4) -0.0065(3) 0.0173(3) -0.0041(3)
O1 0.0577(10) 0.0419(10) 0.0674(11) -0.0026(8) 0.0007(9) 0.0040(8)
C1 0.0535(15) 0.0465(16) 0.0794(19) -0.0031(12) 0.0123(14) -0.0070(14)
C2 0.0465(14) 0.0581(17) 0.0641(16) -0.0069(12) 0.0114(12) -0.0146(13)
C3 0.0364(12) 0.0648(17) 0.0506(13) 0.0012(11) 0.0136(10) -0.0033(12)
C4 0.0347(11) 0.0517(15) 0.0522(13) 0.0034(10) 0.0128(10) 0.0022(11)
C5 0.0445(13) 0.0579(17) 0.0661(16) 0.0049(12) 0.0099(12) 0.0144(13)
C6 0.0513(14) 0.0472(15) 0.0768(18) 0.0030(12) 0.0152(13) 0.0086(13)
C7 0.0417(12) 0.0466(14) 0.0636(15) -0.0031(11) 0.0189(11) -0.0043(12)
C8 0.0446(13) 0.0486(15) 0.0521(14) 0.0023(11) 0.0099(11) 0.0014(11)
C9 0.0397(12) 0.0405(13) 0.0573(14) 0.0017(10) 0.0157(11) 0.0027(11)
O2 0.0936(16) 0.0468(12) 0.1083(17) -0.0081(11) -0.0042(13) 0.0034(12)
C10 0.0582(16) 0.095(2) 0.0617(17) 0.0030(16) 0.0025(14) -0.0029(16)
O3 0.0533(10) 0.0511(10) 0.0701(11) -0.0077(8) 0.0228(8) -0.0147(9)
O4 0.0604(11) 0.0556(11) 0.0694(11) -0.0009(9) 0.0227(9) 0.0047(9)
C11 0.0594(16) 0.0662(18) 0.0707(18) 0.0037(14) 0.0163(14) 0.0003(15)
C12 0.096(3) 0.080(2) 0.133(3) 0.025(2) 0.026(2) 0.015(2)
C13 0.079(2) 0.104(3) 0.131(3) -0.003(2) -0.010(2) -0.023(3)
O5 0.0733(12) 0.0484(10) 0.0491(9) -0.0050(9) 0.0124(8) -0.0038(8)
C14 0.0780(18) 0.0474(15) 0.0577(15) 0.0010(14) 0.0102(14) -0.0059(12)
C15 0.117(3) 0.0582(19) 0.085(2) -0.0221(19) 0.012(2) 0.0015(17)
C16 0.103(3) 0.083(2) 0.112(3) 0.008(2) 0.043(2) -0.016(2)
S51 0.0721(5) 0.0778(5) 0.0542(4) 0.0103(4) 0.0233(3) -0.0032(3)
P51 0.0569(4) 0.0520(4) 0.0513(4) 0.0081(3) 0.0169(3) -0.0003(3)
O51 0.0602(11) 0.0444(10) 0.0719(12) 0.0004(8) 0.0082(9) -0.0078(9)
C51 0.0600(16) 0.0483(17) 0.090(2) 0.0044(13) 0.0220(15) 0.0063(15)
C52 0.0506(15) 0.0658(19) 0.0718(18) 0.0059(13) 0.0170(13) 0.0163(15)
C53 0.0382(12) 0.0708(19) 0.0583(15) -0.0015(12) 0.0171(11) 0.0047(14)
C54 0.0345(12) 0.0575(16) 0.0572(14) -0.0032(11) 0.0154(11) -0.0058(12)
C55 0.0473(14) 0.0582(17) 0.0636(16) -0.0064(12) 0.0114(12) -0.0114(13)
C56 0.0523(14) 0.0434(14) 0.0805(19) -0.0061(12) 0.0176(13) -0.0100(13)
C57 0.0431(13) 0.0478(15) 0.0632(15) 0.0005(11) 0.0193(12) 0.0043(12)
C58 0.0450(13) 0.0509(15) 0.0525(14) -0.0008(11) 0.0112(11) -0.0056(12)
C59 0.0428(13) 0.0419(14) 0.0602(15) -0.0030(10) 0.0172(11) -0.0054(11)
O52 0.1023(17) 0.0453(13) 0.126(2) 0.0052(12) 0.0098(14) -0.0049(12)
C60 0.0615(18) 0.102(2) 0.0664(18) -0.0025(17) 0.0072(15) 0.0053(17)
O53 0.0557(10) 0.0541(11) 0.0707(11) 0.0051(8) 0.0255(9) 0.0106(9)
O55 0.0888(13) 0.0562(11) 0.0479(10) 0.0086(10) 0.0141(9) 0.0009(8)
C64 0.154(3) 0.0540(19) 0.0606(18) 0.004(2) 0.017(2) 0.0028(15)
C66 0.315(8) 0.126(4) 0.155(4) -0.117(5) 0.144(5) -0.036(4)
C65 0.314(8) 0.100(4) 0.120(4) 0.102(5) -0.024(5) 0.000(3)
O54 0.0598(11) 0.0683(12) 0.0701(12) -0.0009(9) 0.0214(9) -0.0151(10)
C61 0.0593(17) 0.100(3) 0.0712(19) -0.0097(17) 0.0171(15) -0.0141(18)
C63 0.081(3) 0.166(4) 0.128(4) 0.016(3) -0.003(2) 0.029(3)
C62 0.105(3) 0.117(3) 0.128(3) -0.041(3) 0.023(3) -0.035(3)

loop_
_atom_type_symbol
_atom_type_description
_atom_type_scat_dispersion_real
_atom_type_scat_dispersion_imag
_atom_type_scat_source
C C 0.0033 0.0016 'International Tables Vol C Tables 4.2.6.8 and 6.1.1.4'
H H 0.0000 0.0000 'International Tables Vol C Tables 4.2.6.8 and 6.1.1.4'
O O 0.0106 0.0060 'International Tables Vol C Tables 4.2.6.8 and 6.1.1.4'
P P 0.1023 0.0942 'International Tables Vol C Tables 4.2.6.8 and 6.1.1.4'
S S 0.1246 0.1234 'International Tables Vol C Tables 4.2.6.8 and 6.1.1.4'

loop_
_geom_angle_atom_site_label_1
_geom_angle_atom_site_label_2
_geom_angle_atom_site_label_3
_geom_angle
_geom_angle_publ_flag
O5 P1 O4 102.55(10) yes
O5 P1 O3 100.34(10) yes
O4 P1 O3 101.67(10) yes
O5 P1 S1 117.62(8) yes
O4 P1 S1 116.48(8) yes
O3 P1 S1 115.61(8) yes
C9 O1 C1 120.9(2) no
O2 C1 O1 116.3(3) no
O2 C1 C2 126.6(3) no
O1 C1 C2 117.1(2) no
C3 C2 C1 123.4(2) no
C3 C2 H2 118.3 no
C1 C2 H2 118.3 no
C2 C3 C4 118.6(2) no
C2 C3 C10 121.1(2) no
C4 C3 C10 120.3(2) no
C9 C4 C5 117.1(2) no
C9 C4 C3 118.0(2) no
C5 C4 C3 124.9(2) no
C6 C5 C4 121.6(2) no
C6 C5 H5 119.2 no
C4 C5 H5 119.2 no
C5 C6 C7 118.9(2) no
C5 C6 H6 120.6 no
C7 C6 H6 120.6 no
C8 C7 C6 121.9(2) no
C8 C7 O3 118.5(2) no
C6 C7 O3 119.5(2) no
C7 C8 C9 118.1(2) no
C7 C8 H8 120.9 no
C9 C8 H8 120.9 no
O1 C9 C8 115.6(2) no
O1 C9 C4 121.9(2) no
C8 C9 C4 122.4(2) no
C3 C10 H10A 109.5 no
C3 C10 H10B 109.5 no
H10A C10 H10B 109.5 no
C3 C10 H10C 109.5 no
H10A C10 H10C 109.5 no
H10B C10 H10C 109.5 no
C7 O3 P1 123.55(14) no
C11 O4 P1 123.14(16) no
O4 C11 C12 106.7(2) no
O4 C11 C13 110.6(3) no
C12 C11 C13 114.7(3) no
O4 C11 H11 108.2 no
C12 C11 H11 108.2 no
C13 C11 H11 108.2 no
C11 C12 H12A 109.5 no
C11 C12 H12B 109.5 no
H12A C12 H12B 109.5 no
C11 C12 H12C 109.5 no
H12A C12 H12C 109.5 no
H12B C12 H12C 109.5 no
C11 C13 H13A 109.5 no
C11 C13 H13B 109.5 no
H13A C13 H13B 109.5 no
C11 C13 H13C 109.5 no
H13A C13 H13C 109.5 no
H13B C13 H13C 109.5 no
C14 O5 P1 120.88(15) no
O5 C14 C15 107.3(2) no
O5 C14 C16 107.2(2) no
C15 C14 C16 113.7(3) no
O5 C14 H14 109.5 no
C15 C14 H14 109.5 no
C16 C14 H14 109.5 no
C14 C15 H15A 109.5 no
C14 C15 H15B 109.5 no
H15A C15 H15B 109.5 no
C14 C15 H15C 109.5 no
H15A C15 H15C 109.5 no
H15B C15 H15C 109.5 no
C14 C16 H16A 109.5 no
C14 C16 H16B 109.5 no
H16A C16 H16B 109.5 no
C14 C16 H16C 109.5 no
H16A C16 H16C 109.5 no
H16B C16 H16C 109.5 no
O55 P51 O54 102.48(10) yes
O55 P51 O53 100.29(10) yes
O54 P51 O53 101.48(10) yes
O55 P51 S51 117.78(8) yes
O54 P51 S51 116.63(8) yes
O53 P51 S51 115.54(8) yes
C59 O51 C51 121.4(2) no
O52 C51 O51 116.1(3) no
O52 C51 C52 127.5(3) no
O51 C51 C52 116.5(2) no
C53 C52 C51 123.8(3) no
C53 C52 H52 118.1 no
C51 C52 H52 118.1 no
C52 C53 C54 118.6(2) no
C52 C53 C60 121.2(3) no
C54 C53 C60 120.2(3) no
C59 C54 C55 116.9(2) no
C59 C54 C53 118.2(2) no
C55 C54 C53 124.9(2) no
C56 C55 C54 121.7(2) no
C56 C55 H55 119.2 no
C54 C55 H55 119.2 no
C55 C56 C57 118.9(2) no
C55 C56 H56 120.5 no
C57 C56 H56 120.5 no
C58 C57 C56 121.8(2) no
C58 C57 O53 118.6(2) no
C56 C57 O53 119.5(2) no
C57 C58 C59 118.3(2) no
C57 C58 H58 120.8 no
C59 C58 H58 120.8 no
O51 C59 C58 116.0(2) no
O51 C59 C54 121.5(2) no
C58 C59 C54 122.4(2) no
C53 C60 H60A 109.5 no
C53 C60 H60B 109.5 no
H60A C60 H60B 109.5 no
C53 C60 H60C 109.5 no
H60A C60 H60C 109.5 no
H60B C60 H60C 109.5 no
C57 O53 P51 123.53(15) no
C64 O55 P51 121.87(17) no
O55 C64 C66 106.8(3) no
O55 C64 C65 106.2(4) no
C66 C64 C65 115.0(4) no
O55 C64 H64 109.5 no
C66 C64 H64 109.5 no
C65 C64 H64 109.5 no
C64 C66 H66A 109.5 no
C64 C66 H66B 109.5 no
H66A C66 H66B 109.5 no
C64 C66 H66C 109.5 no
H66A C66 H66C 109.5 no
H66B C66 H66C 109.5 no
C64 C65 H65A 109.5 no
C64 C65 H65B 109.5 no
H65A C65 H65B 109.5 no
C64 C65 H65C 109.5 no
H65A C65 H65C 109.5 no
H65B C65 H65C 109.5 no
C61 O54 P51 122.81(18) no
O54 C61 C63 110.1(3) no
O54 C61 C62 105.9(3) no
C63 C61 C62 113.8(3) no
O54 C61 H61 109.0 no
C63 C61 H61 109.0 no
C62 C61 H61 109.0 no
C61 C63 H63A 109.5 no
C61 C63 H63B 109.5 no
H63A C63 H63B 109.5 no
C61 C63 H63C 109.5 no
H63A C63 H63C 109.5 no
H63B C63 H63C 109.5 no
C61 C62 H62A 109.5 no
C61 C62 H62B 109.5 no
H62A C62 H62B 109.5 no
C61 C62 H62C 109.5 no
H62A C62 H62C 109.5 no
H62B C62 H62C 109.5 no

loop_
_geom_bond_atom_site_label_1
_geom_bond_atom_site_label_2
_geom_bond_distance
_geom_bond_publ_flag
S1 P1 1.9159(9) yes
P1 O5 1.5634(18) yes
P1 O4 1.5682(19) yes
P1 O3 1.5937(17) yes
O1 C9 1.377(3) yes
O1 C1 1.387(3) yes
C1 O2 1.210(3) yes
C1 C2 1.434(4) yes
C2 C3 1.343(4) yes
C2 H2 0.9300 no
C3 C4 1.450(3) yes
C3 C10 1.497(4) no
C4 C9 1.396(3) yes
C4 C5 1.402(3) no
C5 C6 1.380(4) no
C5 H5 0.9300 no
C6 C7 1.383(4) no
C6 H6 0.9300 no
C7 C8 1.379(3) no
C7 O3 1.404(3) no
C8 C9 1.383(3) no
C8 H8 0.9300 no
C10 H10A 0.9600 no
C10 H10B 0.9600 no
C10 H10C 0.9600 no
O4 C11 1.470(3) no
C11 C12 1.484(4) no
C11 C13 1.490(4) no
C11 H11 0.9800 no
C12 H12A 0.9600 no
C12 H12B 0.9600 no
C12 H12C 0.9600 no
C13 H13A 0.9600 no
C13 H13B 0.9600 no
C13 H13C 0.9600 no
O5 C14 1.481(3) no
C14 C15 1.500(4) no
C14 C16 1.501(4) no
C14 H14 0.9800 no
C15 H15A 0.9600 no
C15 H15B 0.9600 no
C15 H15C 0.9600 no
C16 H16A 0.9600 no
C16 H16B 0.9600 no
C16 H16C 0.9600 no
S51 P51 1.9131(9) yes
P51 O55 1.5647(19) yes
P51 O54 1.5681(19) yes
P51 O53 1.5928(18) yes
O51 C59 1.376(3) yes
O51 C51 1.392(3) yes
C51 O52 1.202(3) yes
C51 C52 1.434(4) yes
C52 C53 1.338(4) yes
C52 H52 0.9300 no
C53 C54 1.452(4) yes
C53 C60 1.498(4) no
C54 C59 1.396(3) yes
C54 C55 1.405(3) no
C55 C56 1.379(4) no
C55 H55 0.9300 no
C56 C57 1.383(4) no
C56 H56 0.9300 no
C57 C58 1.377(3) no
C57 O53 1.398(3) no
C58 C59 1.382(3) no
C58 H58 0.9300 no
C60 H60A 0.9600 no
C60 H60B 0.9600 no
C60 H60C 0.9600 no
O55 C64 1.462(4) no
C64 C66 1.477(6) no
C64 C65 1.512(6) no
C64 H64 0.9800 no
C66 H66A 0.9600 no
C66 H66B 0.9600 no
C66 H66C 0.9600 no
C65 H65A 0.9600 no
C65 H65B 0.9600 no
C65 H65C 0.9600 no
O54 C61 1.475(3) no
C61 C63 1.481(5) no
C61 C62 1.489(5) no
C61 H61 0.9800 no
C63 H63A 0.9600 no
C63 H63B 0.9600 no
C63 H63C 0.9600 no
C62 H62A 0.9600 no
C62 H62B 0.9600 no
C62 H62C 0.9600 no

loop_
_geom_hbond_atom_site_label_D
_geom_hbond_atom_site_label_H
_geom_hbond_atom_site_label_A
_geom_hbond_site_symmetry_A
_geom_hbond_distance_DH
_geom_hbond_distance_HA
_geom_hbond_distance_DA
_geom_hbond_angle_DHA
C14 H14 O2 1_545 0.98 2.58 3.420(4) 144
C60 H60C O52 2_755 0.96 2.51 3.444(4) 165
C64 H64 O52 1_565 0.98 2.55 3.399(4) 145

loop_
_geom_torsion_atom_site_label_1
_geom_torsion_atom_site_label_2
_geom_torsion_atom_site_label_3
_geom_torsion_atom_site_label_4
_geom_torsion
_geom_torsion_publ_flag
C7 O3 P1 S1 -43.7(2) yes
C7 O3 P1 O4 83.5(2) yes
O3 P1 O4 C11 -162.78(19) yes
P1 O4 C11 C12 164.1(2) yes
P1 O4 C11 C13 -70.6(3) yes
C7 O3 P1 O5 -171.25(18) yes
O3 P1 O5 C14 75.69(19) yes
P1 O5 C14 C15 119.2(2) yes
P1 O5 C14 C16 -118.2(2) yes
C57 O53 P51 S51 44.8(2) yes
C57 O53 P51 O54 -82.4(2) yes
O53 P51 O54 C51 37.56(8) yes
P51 O54 C51 C52 15.52(19) yes
P51 O54 C51 C53 9.96(11) yes
C57 O53 P51 O55 172.49(18) yes
O53 P51 O55 C54 -6.69(10) yes
P51 O55 C54 C55 -106.9(2) yes
P51 O55 C54 C56 -111.45(19) yes

loop_
_cod_related_entry_id
_cod_related_entry_database
_cod_related_entry_code
1 ChemSpider 30654805
